data_2104228
loop_
_publ_author_name
'Sazonov, Andrew'
'Meven, Martin'
'Hutanu, Vladimir'
'Kaiser, Volker'
'Heger, Gernot'
'Trots, Dmytro'
'Merz, Michael'

_publ_section_title
;
 Structural behaviour of synthetic Co~2~SiO~4~ at low temperatures
;
_journal_coeditor_code BP5014
_journal_issue 6
_journal_name_full 'Acta Crystallographica Section B'
_journal_page_first 661
_journal_page_last 668
_journal_paper_doi 10.1107/S010876810803214X
_journal_volume 64
_journal_year 2008
_chemical_formula_moiety 'Co2 Si O4'
_chemical_formula_structural 'Co2 Si O4'
_chemical_formula_sum 'Co2 O4 Si'
_chemical_formula_weight 209.95
_chemical_name_systematic ?
_space_group_IT_number 62
_symmetry_cell_setting orthorhombic
_symmetry_space_group_name_Hall '-P 2ac 2n'
_symmetry_space_group_name_H-M 'P n m a'
_cell_angle_alpha 90.00000
_cell_angle_beta 90.00000
_cell_angle_gamma 90.00000
_cell_formula_units_Z 4
_cell_length_a 10.28640(10)
_cell_length_b 5.98720(10)
_cell_length_c 4.77850(10)
_cell_measurement_temperature 2.5
_cell_volume 294.292(8)
_computing_cell_refinement 'not used'
_computing_data_collection 'DIF4, see text'
_computing_data_reduction 'PRON2K, see text'
_computing_molecular_graphics 'DIAMOND, see text'
_computing_structure_refinement 'FULLPROF, see text'
_computing_structure_solution 'not used'
_diffrn_ambient_temperature 2.5
_diffrn_measured_fraction_theta_full 0.83
_diffrn_measurement_device '4-circle diffractometer'
_diffrn_measurement_device_type 'single-crystal diffractometer HEiDi'
_diffrn_measurement_method '\w scans'
_diffrn_radiation_monochromator 'Cu (420)'
_diffrn_radiation_probe neutron
_diffrn_radiation_source 'nuclear reactor'
_diffrn_radiation_type 'constant wavelength neutron diffraction'
_diffrn_radiation_wavelength 0.552
_diffrn_reflns_av_R_equivalents 0.0329
_diffrn_reflns_limit_h_max 22
_diffrn_reflns_limit_h_min -22
_diffrn_reflns_limit_k_max 11
_diffrn_reflns_limit_k_min -11
_diffrn_reflns_limit_l_max 10
_diffrn_reflns_limit_l_min -10
_diffrn_reflns_number 3226
_diffrn_reflns_theta_full 25.39
_diffrn_reflns_theta_max 37.87
_diffrn_reflns_theta_min 1.54
_diffrn_standards_decay_% 0.7
_diffrn_standards_interval_time 360
_diffrn_standards_number 3
_exptl_absorpt_coefficient_mu 0.031
_exptl_absorpt_correction_T_max 0.947
_exptl_absorpt_correction_T_min 0.915
_exptl_absorpt_correction_type numerical
_exptl_absorpt_process_details 'TBAR, see text'
_exptl_crystal_colour 'dark violet'
_exptl_crystal_density_diffrn 4.715
_exptl_crystal_density_method 'not measured'
_exptl_crystal_description parallelepiped
_exptl_crystal_size_max 3
_exptl_crystal_size_mid 2
_exptl_crystal_size_min 2
_refine_diff_density_max 0.111
_refine_diff_density_min -0.125
_refine_ls_extinction_expression 'FULLPROF, see text'
_refine_ls_extinction_method anisotropic
_refine_ls_goodness_of_fit_all 1.49
_refine_ls_goodness_of_fit_obs 1.00
_refine_ls_goodness_of_fit_ref 1.00
_refine_ls_hydrogen_treatment undef
_refine_ls_matrix_type full
_refine_ls_number_constraints 0
_refine_ls_number_parameters 50
_refine_ls_number_reflns 1070
_refine_ls_number_restraints 0
_refine_ls_R_factor_all 0.0491
_refine_ls_R_factor_gt 0.0330
_refine_ls_R_factor_obs 0.0330
_refine_ls_structure_factor_coef Fsqd
_refine_ls_weighting_details 'w = 1/\s^2^(Fo^2^)'
_refine_ls_weighting_scheme calc
_refine_ls_wR_factor_all 0.0494
_refine_ls_wR_factor_gt 0.0444
_refine_ls_wR_factor_obs 0.0444
_refine_ls_wR_factor_ref 0.0444
_reflns_number_gt 1070
_reflns_number_observed 1070
_reflns_number_total 1424
_reflns_observed_criterion I>2\s(I)
_reflns_threshold_expression I>2\s(I)
_cod_data_source_file bp5014.cif
_cod_data_source_block 2point5K
_cod_original_cell_volume 294.29
_cod_database_code 2104228

loop_
_symmetry_equiv_pos_as_xyz
x,y,z
x+1/2,-y+1/2,-z+1/2
-x,y+1/2,-z
-x+1/2,-y,z+1/2
-x,-y,-z
-x+1/2,y+1/2,z+1/2
x,-y+1/2,z
x+1/2,y,-z+1/2

loop_
_atom_site_type_symbol
_atom_site_label
_atom_site_fract_x
_atom_site_fract_y
_atom_site_fract_z
_atom_site_U_iso_or_equiv
_atom_site_adp_type
_atom_site_occupancy
CO Co1 0.00000 0.00000 0.00000 0.00176(19) Uani 1.00000
CO Co2 0.27597(6) 0.25000 0.99115(12) 0.0017(2) Uani 1.00000
SI Si 0.09479(4) 0.25000 0.42838(7) 0.00157(12) Uani 1.00000
O O1 0.09180(3) 0.25000 0.76731(5) 0.00282(9) Uani 1.00000
O O2 0.44854(2) 0.25000 0.21605(6) 0.00267(9) Uani 1.00000
O O3 0.164381(18) 0.03313(4) 0.28129(4) 0.00295(6) Uani 1.00000

loop_
_atom_site_aniso_label
_atom_site_aniso_U_11
_atom_site_aniso_U_22
_atom_site_aniso_U_33
_atom_site_aniso_U_12
_atom_site_aniso_U_13
_atom_site_aniso_U_23
Co1 0.00235(14) 0.0013(3) 0.00161(13) -0.00022(14) 0.00005(12) -0.00009(15)
Co2 0.00234(15) 0.0008(3) 0.00204(14) 0.00000 0.00004(13) 0.00000
Si 0.00199(9) 0.00123(18) 0.00149(9) 0.00000 0.00012(7) 0.00000
O1 0.00355(7) 0.00291(15) 0.00201(7) 0.00000 0.00002(6) 0.00000
O2 0.00232(7) 0.00278(15) 0.00291(7) 0.00000 0.00003(6) 0.00000
O3 0.00363(5) 0.00215(10) 0.00306(4) 0.00076(5) 0.00006(5) -0.00019(5)

loop_
_atom_type_symbol
_atom_type_scat_source
CO V.F._Sears_Neutron_News_3_26_(1992)
SI V.F._Sears_Neutron_News_3_26_(1992)
O V.F._Sears_Neutron_News_3_26_(1992)

loop_
_geom_angle_atom_site_label_1
_geom_angle_atom_site_label_2
_geom_angle_atom_site_label_3
_geom_angle_site_symmetry_1
_geom_angle_site_symmetry_3
_geom_angle
O1 Co1 O1 1_554 2_556 180.000(16)
O1 Co1 O2 1_554 3_566 86.955(16)
O1 Co1 O2 1_554 4_655 93.045(8)
O1 Co1 O3 1_554 5_555 84.950(13)
O1 Co1 O3 1_554 6_555 95.050(15)
O1 Co1 O2 2_556 3_566 93.045(8)
O1 Co1 O2 2_556 4_655 86.955(16)
O1 Co1 O3 2_556 5_555 95.050(15)
O1 Co1 O3 2_556 6_555 84.950(13)
O2 Co1 O2 3_566 4_655 180.000(17)
O2 Co1 O3 3_566 5_555 74.303(11)
O2 Co1 O3 3_566 6_555 105.697(15)
O2 Co1 O3 4_655 5_555 105.697(15)
O2 Co1 O3 4_655 6_555 74.303(11)
O3 Co1 O3 5_555 6_555 180.000(16)
O1 Co2 O2 . 2_556 178.26(3)
O1 Co2 O3 . 3_556 81.76(2)
O1 Co2 O3 . 4_656 91.15(2)
O1 Co2 O3 . 5_666 91.15(2)
O1 Co2 O3 . 6_566 81.76(2)
O2 Co2 O3 2_556 3_556 96.83(2)
O2 Co2 O3 2_556 4_656 89.85(2)
O2 Co2 O3 2_556 5_666 89.85(2)
O2 Co2 O3 2_556 6_566 96.83(2)
O3 Co2 O3 3_556 4_656 88.67(2)
O3 Co2 O3 3_556 5_666 159.76(2)
O3 Co2 O3 3_556 6_566 71.61(2)
O3 Co2 O3 4_656 5_666 110.52(2)
O3 Co2 O3 4_656 6_566 159.76(2)
O3 Co2 O3 5_666 6_566 88.67(2)
O1 Si O2 . 2_566 113.56(3)
O1 Si O3 . 3_555 115.88(3)
O1 Si O3 . 4_565 115.88(3)
O2 Si O3 2_566 3_555 102.59(2)
O2 Si O3 2_566 4_565 102.59(2)
O3 Si O3 3_555 4_565 104.62(2)
Co1 O1 Co1 1_556 2_566 91.474(7)
Co1 O1 Co2 1_556 3_555 97.58(3)
Co1 O1 Si 1_556 4_555 122.72(2)
Co1 O1 Co2 2_566 3_555 97.58(3)
Co1 O1 Si 2_566 4_555 122.72(2)
Co2 O1 Si 3_555 4_555 118.36(4)
Co1 O2 Co1 1_666 2_656 91.565(8)
Co1 O2 Co2 1_666 3_554 123.59(3)
Co1 O2 Si 1_666 4_666 92.32(2)
Co1 O2 Co2 2_656 3_554 123.59(3)
Co1 O2 Si 2_656 4_666 92.32(2)
Co2 O2 Si 3_554 4_666 124.17(5)
Co1 O3 Co2 . 2_554 93.99(3)
Co1 O3 Co2 . 3_655 117.25(3)
Co1 O3 Si . 4_555 89.869(18)
Co2 O3 Co2 2_554 3_655 129.09(3)
Co2 O3 Si 2_554 4_555 91.73(4)
Co2 O3 Si 3_655 4_555 124.87(2)

loop_
_geom_bond_atom_site_label_1
_geom_bond_atom_site_label_2
_geom_bond_site_symmetry_2
_geom_bond_distance
Co1 O1 1_554 2.09008(19)
Co1 O1 3_546 2.09008(19)
Co1 O2 2_455 2.08846(19)
Co1 O2 4_554 2.08846(19)
Co1 O3 . 2.16914(19)
Co1 O3 5_555 2.16914(19)
Co2 O1 . 2.1756(7)
Co2 O2 1_556 2.0751(6)
Co2 O3 1_556 2.2194(5)
Co2 O3 4_555 2.0629(4)
Co2 O3 6_555 2.0629(4)
Co2 O3 7_556 2.2194(5)
Si O1 . 1.6199(4)
Si O2 2_455 1.6551(5)
Si O3 . 1.6409(3)
Si O3 7_555 1.6409(3)
O1 Co1 1_556 2.09008(19)
O1 Co1 3_556 2.09008(19)
O1 Co2 . 2.1756(7)
O1 Si . 1.6199(4)
O2 Co1 2_555 2.08846(19)
O2 Co1 4_555 2.08846(19)
O2 Co2 1_554 2.0751(6)
O2 Si 2_555 1.6551(5)
O3 Co1 . 2.16914(19)
O3 Co2 1_554 2.2194(5)
O3 Co2 4_554 2.0629(4)
O3 Si . 1.6409(3)
